data_8100893
loop_
_publ_author_name
'Roos, Meike'
'Meyer, Gerd'

_publ_section_title
;
Refinement of the crystal structure of gallium trifluoride, GaF~3~
;
_journal_issue 1
_journal_name_full 'Zeitschrift f\"ur Kristallographie - New Crystal Structures'
_journal_page_first 18
_journal_page_last 18
_journal_volume 216
_journal_year 2001
_chemical_formula_structural 'Ga F3'
_chemical_formula_sum 'F3 Ga'
_chemical_formula_weight 253.44
_space_group_IT_number 167
_symmetry_cell_setting trigonal
_symmetry_space_group_name_Hall '-R 3 2"c'
_symmetry_space_group_name_H-M 'R -3 c :H'
_cell_angle_alpha 90.00
_cell_angle_beta 90.00
_cell_angle_gamma 120.00
_cell_formula_units_Z 6
_cell_length_a 5.012(4)
_cell_length_b 5.012(4)
_cell_length_c 12.99(1)
_cell_measurement_temperature 293(2)
_cell_volume 282.7
_diffrn_ambient_temperature 293(2)
_exptl_crystal_density_diffrn 4.466
_cod_original_sg_symbol_H-M 'R -3 c'
_cod_database_code 8100893

loop_
_symmetry_equiv_pos_as_xyz
'x, y, z'
'-y, x-y, z'
'-x+y, -x, z'
'-x+y, y, z+1/2'
'x, x-y, z+1/2'
'-y, -x, z+1/2'
'x+2/3, y+1/3, z+1/3'
'-y+2/3, x-y+1/3, z+1/3'
'-x+y+2/3, -x+1/3, z+1/3'
'-x+y+2/3, y+1/3, z+5/6'
'x+2/3, x-y+1/3, z+5/6'
'-y+2/3, -x+1/3, z+5/6'
'x+1/3, y+2/3, z+2/3'
'-y+1/3, x-y+2/3, z+2/3'
'-x+y+1/3, -x+2/3, z+2/3'
'-x+y+1/3, y+2/3, z+7/6'
'x+1/3, x-y+2/3, z+7/6'
'-y+1/3, -x+2/3, z+7/6'
'-x, -y, -z'
'y, -x+y, -z'
'x-y, x, -z'
'x-y, -y, -z-1/2'
'-x, -x+y, -z-1/2'
'y, x, -z-1/2'
'-x+2/3, -y+1/3, -z+1/3'
'y+2/3, -x+y+1/3, -z+1/3'
'x-y+2/3, x+1/3, -z+1/3'
'x-y+2/3, -y+1/3, -z-1/6'
'-x+2/3, -x+y+1/3, -z-1/6'
'y+2/3, x+1/3, -z-1/6'
'-x+1/3, -y+2/3, -z+2/3'
'y+1/3, -x+y+2/3, -z+2/3'
'x-y+1/3, x+2/3, -z+2/3'
'x-y+1/3, -y+2/3, -z+1/6'
'-x+1/3, -x+y+2/3, -z+1/6'
'y+1/3, x+2/3, -z+1/6'

loop_
_atom_site_label
_atom_site_type_symbol
_atom_site_fract_x
_atom_site_fract_y
_atom_site_fract_z
_atom_site_U_iso_or_equiv
_atom_site_adp_type
_atom_site_occupancy
_atom_site_symmetry_multiplicity
_atom_site_Wyckoff_symbol
_atom_site_calc_flag
_atom_site_refinement_flags
_atom_site_disorder_assembly
_atom_site_disorder_group
Ga1 Ga 0.0000 0.0000 0.0000 0.0032(4) Uani 1 6 b d S . .
F1 F 0.0591(3) -0.2742(3) 0.0833 0.0083(4) Uani 1 18 e d S . .

loop_
_atom_site_aniso_label
_atom_site_aniso_U_11
_atom_site_aniso_U_22
_atom_site_aniso_U_33
_atom_site_aniso_U_23
_atom_site_aniso_U_13
_atom_site_aniso_U_12
Ga1 0.0033(4) 0.0033(4) 0.0030(5) 0.000 0.000 0.0016(2)
F1 0.0090(7) 0.0090(7) 0.0083(7) 0.0020(3) -0.0020(3) 0.0057(7)

loop_
_geom_bond_atom_site_label_1
_geom_bond_atom_site_label_2
_geom_bond_distance
_geom_bond_site_symmetry_2
_geom_bond_publ_flag
Ga1 F1 1.8858(4) 20 ?
Ga1 F1 1.8858(4) 2 ?
Ga1 F1 1.8858(4) 21 ?
Ga1 F1 1.8858(4) 3 ?
Ga1 F1 1.8858(4) 19 ?
Ga1 F1 1.8858(4) . ?
F1 Ga1 1.8858(4) 16_544 ?
